data_4321491
loop_
_publ_author_name
'Xu Cheng'
'Carla Slebodnick'
'Paul A. Deck'
'Damon R. Billodeaux'
'Frank R. Fronczek'

_publ_contact_author_address
; Department of Chemistry
  Virginia Tech
  Blacksburg, Virginia 24061-0212
;
_publ_contact_author_email pdeck@vt.edu
_publ_contact_author_fax 540-231-3255
_publ_contact_author_name 'Paul A. Deck'
_publ_contact_author_phone 540-231-3493
_publ_section_title
;
 Selective Tin-Carbon Bond Cleavage Reactions of
 Trimethylstannylzirconocene Dichloride with Electrophiles
;
_journal_name_full 'Inorganic Chemistry'
_journal_page_first 4921
_journal_page_last 4926
_journal_paper_doi 10.1021/ic991461s
_journal_volume 39
_journal_year 2000
_chemical_formula_moiety 'C15.50 H19 Cl3 Sn Zr'
_chemical_formula_sum 'C15.5 H19 Cl3 Sn Zr'
_chemical_formula_weight 521.57
_chemical_name_common '(ClMe2SnCp)CpZrCl2 toluene solvate'
_chemical_name_systematic
; 
 ? 
;
_space_group_IT_number 15
_symmetry_cell_setting monoclinic
_symmetry_space_group_name_Hall '-C 2yc'
_symmetry_space_group_name_H-M 'C 1 2/c 1'
_atom_sites_solution_hydrogens geom
_atom_sites_solution_primary direct
_atom_sites_solution_secondary difmap
_audit_creation_method SHELXL-97
_cell_angle_alpha 90.00
_cell_angle_beta 103.389(5)
_cell_angle_gamma 90.00
_cell_formula_units_Z 8
_cell_length_a 21.6517(15)
_cell_length_b 12.8720(10)
_cell_length_c 14.1878(9)
_cell_measurement_reflns_used 52
_cell_measurement_temperature 293(2)
_cell_measurement_theta_max 15.10
_cell_measurement_theta_min 4.94
_cell_volume 3846.7(5)
_computing_cell_refinement 'Bruker XSCANS'
_computing_data_collection 'Bruker XSCANS'
_computing_data_reduction 'Bruker SHELXTL'
_computing_molecular_graphics 'Bruker SHELXTL'
_computing_publication_material 'Bruker SHELXTL'
_computing_structure_refinement 'SHELXL-97 (Sheldrick, 1997)'
_computing_structure_solution 'SHELXS-97 (Sheldrick, 1990)'
_diffrn_ambient_temperature 293(2)
_diffrn_measured_fraction_theta_full 1.000
_diffrn_measured_fraction_theta_max 1.000
_diffrn_measurement_device_type 'Bruker P4'
_diffrn_measurement_method '2\q/\w scans'
_diffrn_radiation_monochromator graphite
_diffrn_radiation_source 'fine-focus sealed tube'
_diffrn_radiation_type MoK\a
_diffrn_radiation_wavelength 0.71073
_diffrn_reflns_av_R_equivalents 0.0426
_diffrn_reflns_av_sigmaI/netI 0.0914
_diffrn_reflns_limit_h_max 30
_diffrn_reflns_limit_h_min -1
_diffrn_reflns_limit_k_max 18
_diffrn_reflns_limit_k_min -1
_diffrn_reflns_limit_l_max 19
_diffrn_reflns_limit_l_min -19
_diffrn_reflns_number 6517
_diffrn_reflns_theta_full 30.00
_diffrn_reflns_theta_max 30.00
_diffrn_reflns_theta_min 1.85
_diffrn_standards_decay_% 7.21
_diffrn_standards_interval_count 97
_diffrn_standards_number 3
_exptl_absorpt_coefficient_mu 2.247
_exptl_absorpt_correction_T_max 0.2622
_exptl_absorpt_correction_T_min 0.1596
_exptl_absorpt_correction_type empirical
_exptl_crystal_colour colorless
_exptl_crystal_density_diffrn 1.801
_exptl_crystal_density_meas ?
_exptl_crystal_density_method 'not measured'
_exptl_crystal_description block
_exptl_crystal_F_000 2024
_exptl_crystal_size_max .4
_exptl_crystal_size_mid .4
_exptl_crystal_size_min .4
_refine_diff_density_max 0.520
_refine_diff_density_min -0.684
_refine_diff_density_rms 0.135
_refine_ls_extinction_method none
_refine_ls_goodness_of_fit_ref 0.806
_refine_ls_hydrogen_treatment refall
_refine_ls_matrix_type full
_refine_ls_number_parameters 189
_refine_ls_number_reflns 5605
_refine_ls_number_restraints 0
_refine_ls_restrained_S_all 0.806
_refine_ls_R_factor_all 0.0769
_refine_ls_R_factor_gt 0.0384
_refine_ls_shift/su_max 0.024
_refine_ls_shift/su_mean 0.001
_refine_ls_structure_factor_coef Fsqd
_refine_ls_weighting_details 'calc w=1/[\s^2^(Fo^2^)+(0.0353P)^2^+0.0000P] where P=(Fo^2^+2Fc^2^)/3'
_refine_ls_weighting_scheme calc
_refine_ls_wR_factor_gt 0.0779
_refine_ls_wR_factor_ref 0.0852
_reflns_number_gt 3322
_reflns_number_total 5605
_reflns_threshold_expression >2sigma(I)
_cod_data_source_file ic991461s_2.cif
_cod_data_source_block Complex2
_cod_depositor_comments
;
The following automatic conversions were performed:

'_exptl_crystal_density_meas' value 'not_measured' was changed to '?'
- the value is perceived as not measured.

Automatic conversion script
Id: cif_fix_values 3008 2015-01-20 13:52:24Z robertas 
;
_cod_original_formula_sum 'C15.50 H19 Cl3 Sn Zr'
_cod_database_code 4321491

loop_
_symmetry_equiv_pos_as_xyz
'x, y, z'
'-x, y, -z+1/2'
'x+1/2, y+1/2, z'
'-x+1/2, y+1/2, -z+1/2'
'-x, -y, -z'
'x, -y, z-1/2'
'-x+1/2, -y+1/2, -z'
'x+1/2, -y+1/2, z-1/2'

loop_
_atom_site_label
_atom_site_type_symbol
_atom_site_fract_x
_atom_site_fract_y
_atom_site_fract_z
_atom_site_U_iso_or_equiv
_atom_site_adp_type
_atom_site_occupancy
_atom_site_symmetry_multiplicity
_atom_site_calc_flag
_atom_site_refinement_flags
_atom_site_disorder_assembly
_atom_site_disorder_group
Zr Zr 0.27342(2) 0.63904(3) 0.23645(3) 0.02796(10) Uani 1 1 d . . .
Sn Sn 0.106938(14) 0.55265(3) 0.07329(2) 0.03420(9) Uani 1 1 d . . .
Cl1 Cl 0.34025(6) 0.78643(9) 0.21637(9) 0.0458(3) Uani 1 1 d . . .
Cl2 Cl 0.17432(6) 0.74085(10) 0.21337(9) 0.0494(3) Uani 1 1 d . . .
Cl3 Cl 0.08113(6) 0.40219(12) -0.02816(9) 0.0544(3) Uani 1 1 d . . .
C1 C 0.2479(3) 0.6076(7) 0.3969(4) 0.078(2) Uani 1 1 d . . .
H1 H 0.2065 0.6172 0.4030 0.094 Uiso 1 1 calc R . .
C2 C 0.2959(4) 0.6822(5) 0.4137(3) 0.0648(18) Uani 1 1 d . . .
H2 H 0.2923 0.7510 0.4317 0.078 Uiso 1 1 calc R . .
C3 C 0.3489(3) 0.6349(6) 0.3988(4) 0.072(2) Uani 1 1 d . . .
H3 H 0.3887 0.6653 0.4062 0.086 Uiso 1 1 calc R . .
C4 C 0.3336(5) 0.5352(6) 0.3711(4) 0.099(3) Uani 1 1 d . . .
H4 H 0.3615 0.4868 0.3555 0.119 Uiso 1 1 calc R . .
C5 C 0.2728(5) 0.5173(6) 0.3695(4) 0.093(3) Uani 1 1 d . . .
H5 H 0.2511 0.4551 0.3530 0.112 Uiso 1 1 calc R . .
C6 C 0.20777(19) 0.5440(3) 0.0957(3) 0.0281(8) Uani 1 1 d . . .
C7 C 0.2453(2) 0.6141(3) 0.0568(3) 0.0321(10) Uani 1 1 d . . .
H7 H 0.2302 0.6709 0.0176 0.039 Uiso 1 1 calc R . .
C8 C 0.3092(2) 0.5842(4) 0.0869(3) 0.0386(11) Uani 1 1 d . . .
H8 H 0.3435 0.6170 0.0707 0.046 Uiso 1 1 calc R . .
C9 C 0.3121(2) 0.4957(4) 0.1460(3) 0.0378(10) Uani 1 1 d . . .
H9 H 0.3486 0.4602 0.1767 0.045 Uiso 1 1 calc R . .
C10 C 0.2492(2) 0.4706(3) 0.1504(3) 0.0314(9) Uani 1 1 d . . .
H10 H 0.2372 0.4149 0.1839 0.038 Uiso 1 1 calc R . .
C11 C 0.0708(2) 0.6777(4) -0.0200(4) 0.0564(15) Uani 1 1 d . . .
H11A H 0.0256 0.6707 -0.0420 0.085 Uiso 1 1 calc R . .
H11B H 0.0899 0.6770 -0.0747 0.085 Uiso 1 1 calc R . .
H11C H 0.0806 0.7421 0.0144 0.085 Uiso 1 1 calc R . .
C12 C 0.0697(2) 0.5171(4) 0.1940(3) 0.0432(12) Uani 1 1 d . . .
H12A H 0.0969 0.5455 0.2515 0.065 Uiso 1 1 calc R . .
H12B H 0.0673 0.4431 0.2005 0.065 Uiso 1 1 calc R . .
H12C H 0.0280 0.5465 0.1852 0.065 Uiso 1 1 calc R . .
C13 C 0.5000 0.4034(10) 0.2500 0.115(5) Uani 1 2 d S . .
C14 C 0.4869(6) 0.4521(17) 0.1686(15) 0.236(12) Uani 1 1 d . . .
H14A H 0.4793 0.4100 0.1138 0.283 Uiso 1 1 calc R . .
C15 C 0.4829(9) 0.548(3) 0.1521(19) 0.34(2) Uani 1 1 d . . .
H15A H 0.4720 0.5834 0.0932 0.404 Uiso 1 1 calc R . .
C16 C 0.5000 0.590(2) 0.2500 0.26(3) Uani 1 2 d S . .
H16A H 0.5000 0.6625 0.2500 0.315 Uiso 1 2 calc SR . .
C17 C 0.5000 0.2991(15) 0.2500 0.36(2) Uani 1 2 d S . .
H17A H 0.4899 0.2743 0.1844 0.547 Uiso 0.50 1 calc PR . .
H17B H 0.4689 0.2743 0.2830 0.547 Uiso 0.50 1 calc PR . .
H17C H 0.5412 0.2743 0.2826 0.547 Uiso 0.50 1 calc PR . .

loop_
_atom_site_aniso_label
_atom_site_aniso_U_11
_atom_site_aniso_U_22
_atom_site_aniso_U_33
_atom_site_aniso_U_23
_atom_site_aniso_U_13
_atom_site_aniso_U_12
Zr 0.0349(2) 0.02563(19) 0.02650(18) -0.00217(16) 0.01358(17) -0.00398(18)
Sn 0.02953(16) 0.04216(18) 0.03276(15) 0.00545(14) 0.01101(12) -0.00055(15)
Cl1 0.0517(7) 0.0348(6) 0.0576(7) -0.0060(5) 0.0261(6) -0.0153(6)
Cl2 0.0426(7) 0.0410(7) 0.0680(8) -0.0165(6) 0.0199(6) 0.0024(6)
Cl3 0.0423(7) 0.0683(9) 0.0510(7) -0.0170(6) 0.0073(6) -0.0112(7)
C1 0.071(4) 0.135(7) 0.038(3) 0.018(4) 0.033(3) -0.006(5)
C2 0.115(6) 0.050(3) 0.031(2) -0.010(2) 0.020(3) -0.002(4)
C3 0.055(4) 0.123(6) 0.033(3) 0.016(4) -0.001(3) -0.011(4)
C4 0.183(10) 0.072(5) 0.032(3) 0.009(3) 0.003(5) 0.051(6)
C5 0.186(9) 0.058(4) 0.030(3) 0.005(3) 0.014(5) -0.060(6)
C6 0.030(2) 0.029(2) 0.0258(18) -0.0034(17) 0.0075(16) 0.0002(19)
C7 0.042(3) 0.034(2) 0.0246(19) 0.0008(17) 0.0158(19) -0.002(2)
C8 0.035(3) 0.052(3) 0.033(2) -0.012(2) 0.018(2) -0.008(2)
C9 0.033(2) 0.042(3) 0.038(2) -0.007(2) 0.007(2) 0.008(2)
C10 0.036(2) 0.023(2) 0.036(2) -0.0038(17) 0.0111(19) -0.0009(18)
C11 0.046(3) 0.065(4) 0.061(3) 0.032(3) 0.019(3) 0.008(3)
C12 0.042(3) 0.053(3) 0.041(2) 0.013(2) 0.023(2) 0.005(2)
C13 0.051(7) 0.064(7) 0.235(19) 0.000 0.043(11) 0.000
C14 0.062(7) 0.39(3) 0.268(19) 0.19(2) 0.054(10) 0.047(13)
C15 0.064(11) 0.58(5) 0.36(3) 0.35(4) 0.047(14) 0.04(2)
C16 0.035(11) 0.133(17) 0.61(8) 0.000 0.05(3) 0.000
C17 0.21(2) 0.122(17) 0.86(7) 0.000 0.34(4) 0.000

loop_
_atom_type_symbol
_atom_type_description
_atom_type_scat_dispersion_real
_atom_type_scat_dispersion_imag
_atom_type_scat_source
Zr Zr -2.9673 0.5597 'International Tables Vol C Tables 4.2.6.8 and 6.1.1.4'
Sn Sn -0.6537 1.4246 'International Tables Vol C Tables 4.2.6.8 and 6.1.1.4'
Cl Cl 0.1484 0.1585 'International Tables Vol C Tables 4.2.6.8 and 6.1.1.4'
C C 0.0033 0.0016 'International Tables Vol C Tables 4.2.6.8 and 6.1.1.4'
H H 0.0000 0.0000 'International Tables Vol C Tables 4.2.6.8 and 6.1.1.4'

loop_
_geom_angle_atom_site_label_1
_geom_angle_atom_site_label_2
_geom_angle_atom_site_label_3
_geom_angle
_geom_angle_site_symmetry_1
_geom_angle_site_symmetry_3
_geom_angle_publ_flag
Cl1 Zr C4 107.0(3) . . ?
Cl1 Zr C5 133.98(19) . . ?
C4 Zr C5 31.5(3) . . ?
Cl1 Zr Cl2 95.30(5) . . ?
C4 Zr Cl2 133.1(2) . . ?
C5 Zr Cl2 106.3(3) . . ?
Cl1 Zr C10 133.16(10) . . ?
C4 Zr C10 85.5(2) . . ?
C5 Zr C10 77.46(19) . . ?
Cl2 Zr C10 108.65(10) . . ?
Cl1 Zr C6 122.16(9) . . ?
C4 Zr C6 117.4(2) . . ?
C5 Zr C6 101.49(18) . . ?
Cl2 Zr C6 80.63(10) . . ?
C10 Zr C6 32.85(13) . . ?
Cl1 Zr C1 119.6(2) . . ?
C4 Zr C1 52.4(3) . . ?
C5 Zr C1 32.2(2) . . ?
Cl2 Zr C1 80.68(17) . . ?
C10 Zr C1 103.9(2) . . ?
C6 Zr C1 116.5(2) . . ?
Cl1 Zr C3 81.11(17) . . ?
C4 Zr C3 31.9(2) . . ?
C5 Zr C3 52.9(2) . . ?
Cl2 Zr C3 119.77(18) . . ?
C10 Zr C3 117.0(2) . . ?
C6 Zr C3 149.3(2) . . ?
C1 Zr C3 52.5(2) . . ?
Cl1 Zr C9 103.64(11) . . ?
C4 Zr C9 79.4(2) . . ?
C5 Zr C9 89.2(2) . . ?
Cl2 Zr C9 135.01(11) . . ?
C10 Zr C9 32.97(14) . . ?
C6 Zr C9 54.69(14) . . ?
C1 Zr C9 121.3(2) . . ?
C3 Zr C9 103.4(2) . . ?
Cl1 Zr C7 89.53(10) . . ?
C4 Zr C7 133.3(2) . . ?
C5 Zr C7 131.18(18) . . ?
Cl2 Zr C7 86.20(11) . . ?
C10 Zr C7 54.06(14) . . ?
C6 Zr C7 32.83(13) . . ?
C1 Zr C7 148.8(2) . . ?
C3 Zr C7 152.94(19) . . ?
C9 Zr C7 54.10(15) . . ?
Cl1 Zr C2 87.84(15) . . ?
C4 Zr C2 52.7(2) . . ?
C5 Zr C2 53.5(2) . . ?
Cl2 Zr C2 88.63(16) . . ?
C10 Zr C2 130.95(17) . . ?
C6 Zr C2 148.74(18) . . ?
C1 Zr C2 32.3(2) . . ?
C3 Zr C2 31.5(2) . . ?
C9 Zr C2 131.86(18) . . ?
C7 Zr C2 173.96(18) . . ?
Cl1 Zr C8 79.27(11) . . ?
C4 Zr C8 107.0(2) . . ?
C5 Zr C8 121.7(2) . . ?
Cl2 Zr C8 117.61(11) . . ?
C10 Zr C8 54.06(14) . . ?
C6 Zr C8 54.32(13) . . ?
C1 Zr C8 153.8(2) . . ?
C3 Zr C8 120.47(19) . . ?
C9 Zr C8 32.54(15) . . ?
C7 Zr C8 32.47(14) . . ?
C2 Zr C8 151.5(2) . . ?
C12 Sn C11 121.2(2) . . ?
C12 Sn C6 115.99(17) . . ?
C11 Sn C6 110.50(18) . . ?
C12 Sn Cl3 103.45(15) . . ?
C11 Sn Cl3 103.75(17) . . ?
C6 Sn Cl3 97.77(11) . . ?
C5 C1 C2 107.9(6) . . ?
C5 C1 Zr 72.3(3) . . ?
C2 C1 Zr 74.4(3) . . ?
C3 C2 C1 106.7(6) . . ?
C3 C2 Zr 73.7(3) . . ?
C1 C2 Zr 73.2(3) . . ?
C4 C3 C2 108.0(7) . . ?
C4 C3 Zr 71.9(3) . . ?
C2 C3 Zr 74.8(3) . . ?
C5 C4 C3 110.0(7) . . ?
C5 C4 Zr 74.7(4) . . ?
C3 C4 Zr 76.2(4) . . ?
C4 C5 C1 107.4(6) . . ?
C4 C5 Zr 73.8(4) . . ?
C1 C5 Zr 75.5(3) . . ?
C10 C6 C7 107.1(4) . . ?
C10 C6 Sn 128.1(3) . . ?
C7 C6 Sn 124.7(3) . . ?
C10 C6 Zr 73.4(2) . . ?
C7 C6 Zr 74.1(2) . . ?
Sn C6 Zr 117.93(16) . . ?
C8 C7 C6 108.7(4) . . ?
C8 C7 Zr 74.6(2) . . ?
C6 C7 Zr 73.1(2) . . ?
C7 C8 C9 108.0(4) . . ?
C7 C8 Zr 72.9(2) . . ?
C9 C8 Zr 72.8(2) . . ?
C8 C9 C10 107.5(4) . . ?
C8 C9 Zr 74.6(2) . . ?
C10 C9 Zr 72.9(2) . . ?
C6 C10 C9 108.7(4) . . ?
C6 C10 Zr 73.8(2) . . ?
C9 C10 Zr 74.1(2) . . ?
C14 C13 C14 122(3) 2_655 . ?
C14 C13 C17 119.1(13) 2_655 . ?
C14 C13 C17 119.1(13) . . ?
C15 C14 C13 130(3) . . ?
C14 C15 C16 101(2) . . ?
C15 C16 C15 137(4) 2_655 . ?

loop_
_geom_bond_atom_site_label_1
_geom_bond_atom_site_label_2
_geom_bond_distance
_geom_bond_site_symmetry_2
_geom_bond_publ_flag
Zr Cl1 2.4422(12) . ?
Zr C4 2.445(6) . ?
Zr C5 2.456(6) . ?
Zr Cl2 2.4704(13) . ?
Zr C10 2.484(4) . ?
Zr C6 2.488(4) . ?
Zr C1 2.496(5) . ?
Zr C3 2.497(5) . ?
Zr C9 2.499(4) . ?
Zr C7 2.500(4) . ?
Zr C2 2.511(5) . ?
Zr C8 2.522(4) . ?
Sn C12 2.106(4) . ?
Sn C11 2.115(5) . ?
Sn C6 2.135(4) . ?
Sn Cl3 2.4005(14) . ?
C1 C5 1.374(10) . ?
C1 C2 1.394(9) . ?
C2 C3 1.359(8) . ?
C3 C4 1.360(10) . ?
C4 C5 1.332(12) . ?
C6 C10 1.406(6) . ?
C6 C7 1.410(5) . ?
C7 C8 1.404(6) . ?
C8 C9 1.407(7) . ?
C9 C10 1.414(6) . ?
C13 C14 1.287(15) 2_655 ?
C13 C14 1.287(15) . ?
C13 C17 1.34(2) . ?
C14 C15 1.26(4) . ?
C15 C16 1.46(4) . ?
C16 C15 1.46(4) 2_655 ?

loop_
_geom_torsion_atom_site_label_1
_geom_torsion_atom_site_label_2
_geom_torsion_atom_site_label_3
_geom_torsion_atom_site_label_4
_geom_torsion
_geom_torsion_site_symmetry_1
_geom_torsion_site_symmetry_2
_geom_torsion_site_symmetry_3
_geom_torsion_site_symmetry_4
_geom_torsion_publ_flag
Cl1 Zr C1 C5 -126.6(5) . . . . ?
C4 Zr C1 C5 -37.3(4) . . . . ?
Cl2 Zr C1 C5 142.6(5) . . . . ?
C10 Zr C1 C5 35.6(6) . . . . ?
C6 Zr C1 C5 68.0(5) . . . . ?
C3 Zr C1 C5 -77.9(5) . . . . ?
C9 Zr C1 C5 5.0(6) . . . . ?
C7 Zr C1 C5 76.2(6) . . . . ?
C2 Zr C1 C5 -115.0(6) . . . . ?
C8 Zr C1 C5 5.7(8) . . . . ?
Cl1 Zr C1 C2 -11.5(5) . . . . ?
C4 Zr C1 C2 77.7(5) . . . . ?
C5 Zr C1 C2 115.0(6) . . . . ?
Cl2 Zr C1 C2 -102.4(4) . . . . ?
C10 Zr C1 C2 150.6(4) . . . . ?
C6 Zr C1 C2 -176.9(4) . . . . ?
C3 Zr C1 C2 37.1(4) . . . . ?
C9 Zr C1 C2 120.0(4) . . . . ?
C7 Zr C1 C2 -168.7(3) . . . . ?
C8 Zr C1 C2 120.7(5) . . . . ?
C5 C1 C2 C3 -1.6(6) . . . . ?
Zr C1 C2 C3 -66.7(4) . . . . ?
C5 C1 C2 Zr 65.1(4) . . . . ?
Cl1 Zr C2 C3 -76.4(4) . . . . ?
C4 Zr C2 C3 37.0(5) . . . . ?
C5 Zr C2 C3 76.7(5) . . . . ?
Cl2 Zr C2 C3 -171.8(4) . . . . ?
C10 Zr C2 C3 74.5(5) . . . . ?
C6 Zr C2 C3 118.9(5) . . . . ?
C1 Zr C2 C3 113.6(6) . . . . ?
C9 Zr C2 C3 30.0(5) . . . . ?
C7 Zr C2 C3 -140.7(16) . . . . ?
C8 Zr C2 C3 -13.8(7) . . . . ?
Cl1 Zr C2 C1 170.0(4) . . . . ?
C4 Zr C2 C1 -76.6(5) . . . . ?
C5 Zr C2 C1 -36.9(4) . . . . ?
Cl2 Zr C2 C1 74.6(4) . . . . ?
C10 Zr C2 C1 -39.1(5) . . . . ?
C6 Zr C2 C1 5.3(6) . . . . ?
C3 Zr C2 C1 -113.6(6) . . . . ?
C9 Zr C2 C1 -83.6(5) . . . . ?
C7 Zr C2 C1 105.7(17) . . . . ?
C8 Zr C2 C1 -127.4(5) . . . . ?
C1 C2 C3 C4 1.6(6) . . . . ?
Zr C2 C3 C4 -64.8(4) . . . . ?
C1 C2 C3 Zr 66.3(4) . . . . ?
Cl1 Zr C3 C4 -144.3(6) . . . . ?
C5 Zr C3 C4 36.3(5) . . . . ?
Cl2 Zr C3 C4 124.7(6) . . . . ?
C10 Zr C3 C4 -10.1(6) . . . . ?
C6 Zr C3 C4 -1.9(7) . . . . ?
C1 Zr C3 C4 77.1(5) . . . . ?
C9 Zr C3 C4 -42.3(6) . . . . ?
C7 Zr C3 C4 -73.2(6) . . . . ?
C2 Zr C3 C4 115.2(7) . . . . ?
C8 Zr C3 C4 -72.4(6) . . . . ?
Cl1 Zr C3 C2 100.5(4) . . . . ?
C4 Zr C3 C2 -115.2(7) . . . . ?
C5 Zr C3 C2 -79.0(5) . . . . ?
Cl2 Zr C3 C2 9.5(5) . . . . ?
C10 Zr C3 C2 -125.3(4) . . . . ?
C6 Zr C3 C2 -117.1(5) . . . . ?
C1 Zr C3 C2 -38.2(4) . . . . ?
C9 Zr C3 C2 -157.5(4) . . . . ?
C7 Zr C3 C2 171.6(4) . . . . ?
C8 Zr C3 C2 172.4(4) . . . . ?
C2 C3 C4 C5 -1.1(7) . . . . ?
Zr C3 C4 C5 -67.7(5) . . . . ?
C2 C3 C4 Zr 66.7(4) . . . . ?
Cl1 Zr C4 C5 152.8(5) . . . . ?
Cl2 Zr C4 C5 38.1(7) . . . . ?
C10 Zr C4 C5 -73.3(5) . . . . ?
C6 Zr C4 C5 -65.4(5) . . . . ?
C1 Zr C4 C5 38.1(4) . . . . ?
C3 Zr C4 C5 115.7(7) . . . . ?
C9 Zr C4 C5 -106.1(5) . . . . ?
C7 Zr C4 C5 -101.1(5) . . . . ?
C2 Zr C4 C5 79.2(5) . . . . ?
C8 Zr C4 C5 -123.5(5) . . . . ?
Cl1 Zr C4 C3 37.1(5) . . . . ?
C5 Zr C4 C3 -115.7(7) . . . . ?
Cl2 Zr C4 C3 -77.6(7) . . . . ?
C10 Zr C4 C3 171.0(5) . . . . ?
C6 Zr C4 C3 178.9(4) . . . . ?
C1 Zr C4 C3 -77.5(5) . . . . ?
C9 Zr C4 C3 138.3(6) . . . . ?
C7 Zr C4 C3 143.2(4) . . . . ?
C2 Zr C4 C3 -36.5(4) . . . . ?
C8 Zr C4 C3 120.8(5) . . . . ?
C3 C4 C5 C1 0.1(8) . . . . ?
Zr C4 C5 C1 -68.6(4) . . . . ?
C3 C4 C5 Zr 68.7(5) . . . . ?
C2 C1 C5 C4 0.9(7) . . . . ?
Zr C1 C5 C4 67.4(5) . . . . ?
C2 C1 C5 Zr -66.5(4) . . . . ?
Cl1 Zr C5 C4 -37.4(7) . . . . ?
Cl2 Zr C5 C4 -152.0(5) . . . . ?
C10 Zr C5 C4 102.0(5) . . . . ?
C6 Zr C5 C4 124.5(5) . . . . ?
C1 Zr C5 C4 -113.4(6) . . . . ?
C3 Zr C5 C4 -36.7(4) . . . . ?
C9 Zr C5 C4 70.9(5) . . . . ?
C7 Zr C5 C4 108.5(5) . . . . ?
C2 Zr C5 C4 -76.3(5) . . . . ?
C8 Zr C5 C4 69.5(5) . . . . ?
Cl1 Zr C5 C1 75.9(7) . . . . ?
C4 Zr C5 C1 113.4(6) . . . . ?
Cl2 Zr C5 C1 -38.6(5) . . . . ?
C10 Zr C5 C1 -144.7(6) . . . . ?
C6 Zr C5 C1 -122.1(5) . . . . ?
C3 Zr C5 C1 76.7(4) . . . . ?
C9 Zr C5 C1 -175.7(5) . . . . ?
C7 Zr C5 C1 -138.1(4) . . . . ?
C2 Zr C5 C1 37.1(4) . . . . ?
C8 Zr C5 C1 -177.1(4) . . . . ?
C12 Sn C6 C10 38.9(4) . . . . ?
C11 Sn C6 C10 -178.1(4) . . . . ?
Cl3 Sn C6 C10 -70.2(3) . . . . ?
C12 Sn C6 C7 -140.8(3) . . . . ?
C11 Sn C6 C7 2.2(4) . . . . ?
Cl3 Sn C6 C7 110.1(3) . . . . ?
C12 Sn C6 Zr -51.3(3) . . . . ?
C11 Sn C6 Zr 91.6(2) . . . . ?
Cl3 Sn C6 Zr -160.48(15) . . . . ?
Cl1 Zr C6 C10 121.1(2) . . . . ?
C4 Zr C6 C10 -14.6(4) . . . . ?
C5 Zr C6 C10 -43.7(4) . . . . ?
Cl2 Zr C6 C10 -148.5(2) . . . . ?
C1 Zr C6 C10 -73.9(3) . . . . ?
C3 Zr C6 C10 -13.5(4) . . . . ?
C9 Zr C6 C10 37.0(2) . . . . ?
C7 Zr C6 C10 113.9(3) . . . . ?
C2 Zr C6 C10 -77.1(4) . . . . ?
C8 Zr C6 C10 77.3(3) . . . . ?
Cl1 Zr C6 C7 7.2(3) . . . . ?
C4 Zr C6 C7 -128.5(4) . . . . ?
C5 Zr C6 C7 -157.5(4) . . . . ?
Cl2 Zr C6 C7 97.6(2) . . . . ?
C10 Zr C6 C7 -113.9(3) . . . . ?
C1 Zr C6 C7 172.2(3) . . . . ?
C3 Zr C6 C7 -127.4(4) . . . . ?
C9 Zr C6 C7 -76.9(3) . . . . ?
C2 Zr C6 C7 169.0(3) . . . . ?
C8 Zr C6 C7 -36.6(2) . . . . ?
Cl1 Zr C6 Sn -114.12(16) . . . . ?
C4 Zr C6 Sn 110.2(3) . . . . ?
C5 Zr C6 Sn 81.2(3) . . . . ?
Cl2 Zr C6 Sn -23.73(16) . . . . ?
C10 Zr C6 Sn 124.8(3) . . . . ?
C1 Zr C6 Sn 50.9(3) . . . . ?
C3 Zr C6 Sn 111.3(3) . . . . ?
C9 Zr C6 Sn 161.8(3) . . . . ?
C7 Zr C6 Sn -121.3(3) . . . . ?
C2 Zr C6 Sn 47.7(4) . . . . ?
C8 Zr C6 Sn -157.9(3) . . . . ?
C10 C6 C7 C8 0.2(4) . . . . ?
Sn C6 C7 C8 179.9(3) . . . . ?
Zr C6 C7 C8 66.7(3) . . . . ?
C10 C6 C7 Zr -66.5(3) . . . . ?
Sn C6 C7 Zr 113.3(3) . . . . ?
Cl1 Zr C7 C8 70.5(3) . . . . ?
C4 Zr C7 C8 -42.8(5) . . . . ?
C5 Zr C7 C8 -85.8(5) . . . . ?
Cl2 Zr C7 C8 165.8(3) . . . . ?
C10 Zr C7 C8 -77.8(3) . . . . ?
C6 Zr C7 C8 -115.6(4) . . . . ?
C1 Zr C7 C8 -129.2(5) . . . . ?
C3 Zr C7 C8 1.3(6) . . . . ?
C9 Zr C7 C8 -36.8(3) . . . . ?
C2 Zr C7 C8 134.7(18) . . . . ?
Cl1 Zr C7 C6 -173.9(2) . . . . ?
C4 Zr C7 C6 72.8(5) . . . . ?
C5 Zr C7 C6 29.8(5) . . . . ?
Cl2 Zr C7 C6 -78.6(2) . . . . ?
C10 Zr C7 C6 37.8(2) . . . . ?
C1 Zr C7 C6 -13.6(5) . . . . ?
C3 Zr C7 C6 116.9(5) . . . . ?
C9 Zr C7 C6 78.8(3) . . . . ?
C2 Zr C7 C6 -109.7(18) . . . . ?
C8 Zr C7 C6 115.6(4) . . . . ?
C6 C7 C8 C9 -0.8(5) . . . . ?
Zr C7 C8 C9 64.9(3) . . . . ?
C6 C7 C8 Zr -65.7(3) . . . . ?
Cl1 Zr C8 C7 -106.4(3) . . . . ?
C4 Zr C8 C7 148.9(4) . . . . ?
C5 Zr C8 C7 118.1(4) . . . . ?
Cl2 Zr C8 C7 -16.0(3) . . . . ?
C10 Zr C8 C7 77.8(3) . . . . ?
C6 Zr C8 C7 37.0(2) . . . . ?
C1 Zr C8 C7 114.5(5) . . . . ?
C3 Zr C8 C7 -179.3(3) . . . . ?
C9 Zr C8 C7 115.6(4) . . . . ?
C2 Zr C8 C7 -171.0(3) . . . . ?
Cl1 Zr C8 C9 138.0(3) . . . . ?
C4 Zr C8 C9 33.3(4) . . . . ?
C5 Zr C8 C9 2.5(4) . . . . ?
Cl2 Zr C8 C9 -131.6(2) . . . . ?
C10 Zr C8 C9 -37.8(3) . . . . ?
C6 Zr C8 C9 -78.6(3) . . . . ?
C1 Zr C8 C9 -1.1(5) . . . . ?
C3 Zr C8 C9 65.1(3) . . . . ?
C7 Zr C8 C9 -115.6(4) . . . . ?
C2 Zr C8 C9 73.4(5) . . . . ?
C7 C8 C9 C10 1.0(5) . . . . ?
Zr C8 C9 C10 66.0(3) . . . . ?
C7 C8 C9 Zr -65.0(3) . . . . ?
Cl1 Zr C9 C8 -42.6(3) . . . . ?
C4 Zr C9 C8 -147.7(4) . . . . ?
C5 Zr C9 C8 -177.9(3) . . . . ?
Cl2 Zr C9 C8 69.6(3) . . . . ?
C10 Zr C9 C8 114.3(4) . . . . ?
C6 Zr C9 C8 77.4(3) . . . . ?
C1 Zr C9 C8 179.4(3) . . . . ?
C3 Zr C9 C8 -126.5(3) . . . . ?
C7 Zr C9 C8 36.7(2) . . . . ?
C2 Zr C9 C8 -142.1(3) . . . . ?
Cl1 Zr C9 C10 -156.8(2) . . . . ?
C4 Zr C9 C10 98.0(4) . . . . ?
C5 Zr C9 C10 67.8(3) . . . . ?
Cl2 Zr C9 C10 -44.7(3) . . . . ?
C6 Zr C9 C10 -36.9(2) . . . . ?
C1 Zr C9 C10 65.2(3) . . . . ?
C3 Zr C9 C10 119.2(3) . . . . ?
C7 Zr C9 C10 -77.6(3) . . . . ?
C2 Zr C9 C10 103.6(3) . . . . ?
C8 Zr C9 C10 -114.3(4) . . . . ?
C7 C6 C10 C9 0.5(5) . . . . ?
Sn C6 C10 C9 -179.3(3) . . . . ?
Zr C6 C10 C9 -66.5(3) . . . . ?
C7 C6 C10 Zr 66.9(3) . . . . ?
Sn C6 C10 Zr -112.8(3) . . . . ?
C8 C9 C10 C6 -0.9(5) . . . . ?
Zr C9 C10 C6 66.2(3) . . . . ?
C8 C9 C10 Zr -67.2(3) . . . . ?
Cl1 Zr C10 C6 -83.8(3) . . . . ?
C4 Zr C10 C6 167.0(3) . . . . ?
C5 Zr C10 C6 136.1(4) . . . . ?
Cl2 Zr C10 C6 32.9(2) . . . . ?
C1 Zr C10 C6 117.6(3) . . . . ?
C3 Zr C10 C6 172.3(2) . . . . ?
C9 Zr C10 C6 -115.4(4) . . . . ?
C7 Zr C10 C6 -37.8(2) . . . . ?
C2 Zr C10 C6 138.0(3) . . . . ?
C8 Zr C10 C6 -78.2(3) . . . . ?
Cl1 Zr C10 C9 31.6(3) . . . . ?
C4 Zr C10 C9 -77.5(4) . . . . ?
C5 Zr C10 C9 -108.4(4) . . . . ?
Cl2 Zr C10 C9 148.4(2) . . . . ?
C6 Zr C10 C9 115.4(4) . . . . ?
C1 Zr C10 C9 -127.0(3) . . . . ?
C3 Zr C10 C9 -72.2(3) . . . . ?
C7 Zr C10 C9 77.7(3) . . . . ?
C2 Zr C10 C9 -106.6(3) . . . . ?
C8 Zr C10 C9 37.3(3) . . . . ?
C14 C13 C14 C15 -1.7(16) 2_655 . . . ?
C17 C13 C14 C15 178.3(16) . . . . ?
C13 C14 C15 C16 3(2) . . . . ?
C14 C15 C16 C15 -1.1(11) . . . 2_655 ?
